data_8104251
loop_
_publ_author_name
'Hohnke, D.'
'Parthe, E.'

_publ_section_title
;
 The crystal structure of pyrite-related Rh3 Se8
;
_journal_name_full
;
Zeitschrift fuer Kristallographie, Kristallgeometrie, Kristallphysik, 
Kristallchemie (145,1977-148,1979)
;
_journal_page_first 164
_journal_page_last 172
_journal_volume 127
_journal_year 1968
_chemical_formula_sum 'Rh3 Se8'
_space_group_IT_number 148
_symmetry_space_group_name_Hall '-R 3'
_symmetry_space_group_name_H-M 'R -3 :H'
_cell_angle_alpha 90
_cell_angle_beta 90
_cell_angle_gamma 120
_cell_formula_units_Z 3
_cell_length_a 8.5444
_cell_length_b 8.5444
_cell_length_c 10.1971
_cell_volume 644.719
_citation_journal_id_ASTM ZKKKAJ
_cod_data_source_file Hohnke_ZKKKAJ_1968_1627.cif
_cod_data_source_block Rh3Se8
_cod_database_code 8104251

loop_
_symmetry_equiv_pos_as_xyz
x,y,z
-y,x-y,z
-x+y,-x,z
-x,-y,-z
y,-x+y,-z
x-y,x,-z
x+2/3,y+1/3,z+1/3
-y+2/3,x-y+1/3,z+1/3
-x+y+2/3,-x+1/3,z+1/3
-x+2/3,-y+1/3,-z+1/3
y+2/3,-x+y+1/3,-z+1/3
x-y+2/3,x+1/3,-z+1/3
x+1/3,y+2/3,z+2/3
-y+1/3,x-y+2/3,z+2/3
-x+y+1/3,-x+2/3,z+2/3
-x+1/3,-y+2/3,-z+2/3
y+1/3,-x+y+2/3,-z+2/3
x-y+1/3,x+2/3,-z+2/3

loop_
_atom_site_label
_atom_site_type_symbol
_atom_site_fract_x
_atom_site_fract_y
_atom_site_fract_z
_atom_site_occupancy
_atom_site_U_iso_or_equiv
Se2 Se 0.3461 0.9212 0.5416 1 0.0
Rh1 Rh 0.5 0 0 1 0.0
Se1 Se 0 0 0.3816 1 0.0
